data_4064794
loop_
_publ_author_name
'Conifer, Christopher M.'
'Law, David J.'
'Sunley, Glenn J.'
'White, Andrew J. P.'
'Britovsek, George J. P.'

_publ_section_title
;
 Lewis Acids and Lewis Acid-Functionalized Ligands in Rhodium-Catalyzed
 Methyl Acetate Carbonylation
;
_journal_issue 15
_journal_name_full Organometallics
_journal_page_first 4060
_journal_paper_doi 10.1021/om200341t
_journal_volume 30
_journal_year 2011
_chemical_absolute_configuration ad
_chemical_formula_moiety 'C46 H39 B N2 P2 Rh, F6 Sb'
_chemical_formula_sum 'C46 H39 B F6 N2 P2 Rh Sb'
_chemical_formula_weight 1031.20
_chemical_name_systematic
; 
 ? 
;
_space_group_IT_number 19
_symmetry_cell_setting orthorhombic
_symmetry_space_group_name_Hall 'P 2ac 2ab'
_symmetry_space_group_name_H-M 'P 21 21 21'
_atom_sites_solution_hydrogens geom
_atom_sites_solution_primary direct
_atom_sites_solution_secondary difmap
_audit_creation_method SHELXL-97
_cell_angle_alpha 90.00
_cell_angle_beta 90.00
_cell_angle_gamma 90.00
_cell_formula_units_Z 4
_cell_length_a 10.56293(4)
_cell_length_b 17.51545(7)
_cell_length_c 23.79538(10)
_cell_measurement_reflns_used 62721
_cell_measurement_temperature 173(2)
_cell_measurement_theta_max 72.3975
_cell_measurement_theta_min 1.8545
_cell_volume 4402.49(3)
_computing_cell_refinement 'CrysAlis RED, Oxford Diffraction Ltd'
_computing_data_collection 'CrysAlis CCD, Oxford Diffraction Ltd'
_computing_data_reduction 'CrysAlis RED, Oxford Diffraction Ltd'
_computing_molecular_graphics 'Bruker SHELXTL'
_computing_publication_material 'Bruker SHELXTL'
_computing_structure_refinement 'SHELXL-97 (Sheldrick, 1997)'
_computing_structure_solution 'SHELXS-97 (Sheldrick, 1990)'
_diffrn_ambient_temperature 173(2)
_diffrn_detector_area_resol_mean 8.2556
_diffrn_measured_fraction_theta_full 0.999
_diffrn_measured_fraction_theta_max 0.999
_diffrn_measurement_device_type 'OD Xcalibur PX Ultra'
_diffrn_measurement_method 'omega scans'
_diffrn_radiation_monochromator graphite
_diffrn_radiation_source 'Enhance Ultra (Cu) X-ray Source'
_diffrn_radiation_type CuK\a
_diffrn_radiation_wavelength 1.54184
_diffrn_reflns_av_R_equivalents 0.0360
_diffrn_reflns_av_sigmaI/netI 0.0158
_diffrn_reflns_limit_h_max 13
_diffrn_reflns_limit_h_min -10
_diffrn_reflns_limit_k_max 21
_diffrn_reflns_limit_k_min -21
_diffrn_reflns_limit_l_max 29
_diffrn_reflns_limit_l_min -29
_diffrn_reflns_number 82568
_diffrn_reflns_theta_full 72.54
_diffrn_reflns_theta_max 72.54
_diffrn_reflns_theta_min 3.13
_diffrn_standards_number 0
_exptl_absorpt_coefficient_mu 9.095
_exptl_absorpt_correction_T_max 0.342
_exptl_absorpt_correction_T_min 0.162
_exptl_absorpt_correction_type analytical
_exptl_absorpt_process_details
; 
CrysAlis RED, Oxford Diffraction Ltd., 
Version 1.171.33.32 (release 27-01-2009 CrysAlis171 .NET) 
(compiled Jan 27 2009,14:17:37) 
Analytical numeric absorption correction using a multifaceted crystal 
model based on expressions derived by R.C. Clark & J.S. Reid. 
(Clark, R. C. & Reid, J. S. (1995). Acta Cryst. A51, 887-897) 
;
_exptl_crystal_colour Yellow
_exptl_crystal_density_diffrn 1.556
_exptl_crystal_density_method 'not measured'
_exptl_crystal_description blocks
_exptl_crystal_F_000 2056
_exptl_crystal_size_max 0.30
_exptl_crystal_size_mid 0.25
_exptl_crystal_size_min 0.20
_refine_diff_density_max 1.047
_refine_diff_density_min -0.799
_refine_diff_density_rms 0.070
_refine_ls_abs_structure_details 'Flack H D (1983), Acta Cryst. A39, 876-881, 3859 Friedel pairs'
_refine_ls_abs_structure_Flack -0.007(4)
_refine_ls_extinction_coef 0.00051(3)
_refine_ls_extinction_expression Fc^*^=kFc[1+0.001xFc^2^\l^3^/sin(2\q)]^-1/4^
_refine_ls_extinction_method SHELXL
_refine_ls_goodness_of_fit_ref 1.025
_refine_ls_hydrogen_treatment constr
_refine_ls_matrix_type full
_refine_ls_number_parameters 580
_refine_ls_number_reflns 8711
_refine_ls_number_restraints 420
_refine_ls_restrained_S_all 1.058
_refine_ls_R_factor_all 0.0278
_refine_ls_R_factor_gt 0.0273
_refine_ls_shift/su_max 0.001
_refine_ls_shift/su_mean 0.000
_refine_ls_structure_factor_coef Fsqd
_refine_ls_weighting_details 'calc w=1/[\s^2^(Fo^2^)+(0.0453P)^2^+3.6965P] where P=(Fo^2^+2Fc^2^)/3'
_refine_ls_weighting_scheme calc
_refine_ls_wR_factor_gt 0.0720
_refine_ls_wR_factor_ref 0.0724
_reflns_number_gt 8566
_reflns_number_total 8711
_reflns_threshold_expression >2sigma(I)
_cod_data_source_file om200341t_si_002.cif
_cod_data_source_block '[Rh(MeCN)2(BPP)](SbF6)'
_cod_depositor_comments
;
The following automatic conversions were performed:

'_symmetry_cell_setting' value 'Orthorhombic' changed to
'orthorhombic' according to
/home/saulius/struct/CIF-dictionaries/cif_core.dic dictionary named
'cif_core.dic' version 2.4.1 from 2010-06-29.

Automatic conversion script
Id: cif_fix_values 1715 2011-07-08 13:25:40Z adriana 
;
_cod_original_sg_symbol_H-M P2(1)2(1)2(1)
_cod_database_code 4064794

loop_
_symmetry_equiv_pos_as_xyz
'x, y, z'
'-x+1/2, -y, z+1/2'
'-x, y+1/2, -z+1/2'
'x+1/2, -y+1/2, -z'

loop_
_atom_site_label
_atom_site_type_symbol
_atom_site_fract_x
_atom_site_fract_y
_atom_site_fract_z
_atom_site_U_iso_or_equiv
_atom_site_adp_type
_atom_site_occupancy
_atom_site_symmetry_multiplicity
_atom_site_calc_flag
_atom_site_refinement_flags
_atom_site_disorder_assembly
_atom_site_disorder_group
Rh Rh 0.820963(18) 0.499812(11) 0.388968(8) 0.02346(6) Uani 1 1 d . A .
P1 P 0.62356(7) 0.54451(4) 0.38455(3) 0.02432(14) Uani 1 1 d . . .
C2 C 0.6309(3) 0.64689(16) 0.39446(14) 0.0281(6) Uani 1 1 d . . .
C3 C 0.5314(3) 0.69849(19) 0.38477(18) 0.0390(8) Uani 1 1 d . . .
H3A H 0.4525 0.6806 0.3708 0.047 Uiso 1 1 calc R . .
C4 C 0.5486(3) 0.7751(2) 0.39560(18) 0.0410(8) Uani 1 1 d . . .
H4A H 0.4824 0.8103 0.3881 0.049 Uiso 1 1 calc R . .
C5 C 0.6627(3) 0.80068(18) 0.41755(16) 0.0378(7) Uani 1 1 d . . .
H5A H 0.6748 0.8535 0.4248 0.045 Uiso 1 1 calc R . .
C6 C 0.7575(3) 0.75012(19) 0.42862(14) 0.0346(7) Uani 1 1 d . . .
H6A H 0.8339 0.7686 0.4447 0.042 Uiso 1 1 calc R . .
C7 C 0.7465(3) 0.67133(16) 0.41716(12) 0.0266(5) Uani 1 1 d . . .
B8 B 0.8640(3) 0.61513(19) 0.42990(14) 0.0261(6) Uani 1 1 d . . .
C9 C 0.9908(3) 0.64234(16) 0.39832(13) 0.0263(6) Uani 1 1 d . . .
C10 C 1.0797(3) 0.69003(19) 0.42422(13) 0.0314(6) Uani 1 1 d . . .
H10A H 1.0710 0.7013 0.4631 0.038 Uiso 1 1 calc R . .
C11 C 1.1809(3) 0.72142(18) 0.39432(15) 0.0346(6) Uani 1 1 d . . .
H11A H 1.2398 0.7538 0.4128 0.042 Uiso 1 1 calc R . .
C12 C 1.1952(3) 0.70537(18) 0.33757(15) 0.0322(6) Uani 1 1 d . . .
H12A H 1.2631 0.7274 0.3170 0.039 Uiso 1 1 calc R . .
C13 C 1.1106(3) 0.65727(18) 0.31098(13) 0.0292(6) Uani 1 1 d . . .
H13A H 1.1211 0.6456 0.2723 0.035 Uiso 1 1 calc R . .
C14 C 1.0098(3) 0.62588(16) 0.34109(13) 0.0252(5) Uani 1 1 d . . .
P15 P 0.88481(7) 0.56588(4) 0.31231(3) 0.02320(14) Uani 1 1 d . . .
C16 C 0.5377(3) 0.51516(17) 0.32125(13) 0.0288(6) Uani 1 1 d . . .
C17 C 0.5782(3) 0.44917(19) 0.29473(15) 0.0371(7) Uani 1 1 d . . .
H17A H 0.6504 0.4232 0.3088 0.045 Uiso 1 1 calc R . .
C18 C 0.5162(4) 0.4202(2) 0.24831(16) 0.0409(8) Uani 1 1 d . . .
H18A H 0.5446 0.3741 0.2313 0.049 Uiso 1 1 calc R . .
C19 C 0.4130(4) 0.4584(2) 0.22673(16) 0.0473(9) Uani 1 1 d . . .
H19A H 0.3719 0.4398 0.1940 0.057 Uiso 1 1 calc R . .
C20 C 0.3699(5) 0.5231(3) 0.2527(2) 0.0647(14) Uani 1 1 d . . .
H20A H 0.2978 0.5490 0.2384 0.078 Uiso 1 1 calc R . .
C21 C 0.4320(4) 0.5509(3) 0.3000(2) 0.0590(12) Uani 1 1 d . . .
H21A H 0.4007 0.5955 0.3181 0.071 Uiso 1 1 calc R . .
C22 C 0.5144(3) 0.50962(18) 0.43819(12) 0.0286(6) Uani 1 1 d . . .
C23 C 0.4966(4) 0.4312(2) 0.44274(15) 0.0400(8) Uani 1 1 d . . .
H23A H 0.5421 0.3976 0.4188 0.048 Uiso 1 1 calc R . .
C24 C 0.4124(4) 0.4018(3) 0.48219(18) 0.0522(10) Uani 1 1 d . . .
H24A H 0.4012 0.3481 0.4853 0.063 Uiso 1 1 calc R . .
C25 C 0.3453(4) 0.4501(3) 0.51672(19) 0.0574(11) Uani 1 1 d . . .
H25A H 0.2875 0.4298 0.5434 0.069 Uiso 1 1 calc R . .
C26 C 0.3622(4) 0.5276(3) 0.51256(18) 0.0534(11) Uani 1 1 d . . .
H26A H 0.3152 0.5608 0.5362 0.064 Uiso 1 1 calc R . .
C27 C 0.4472(3) 0.5579(2) 0.47410(16) 0.0404(8) Uani 1 1 d . . .
H27A H 0.4597 0.6116 0.4722 0.048 Uiso 1 1 calc R . .
C28 C 0.8776(3) 0.58753(17) 0.49356(12) 0.0280(6) Uani 1 1 d . . .
C29 C 0.7777(3) 0.59470(19) 0.53190(13) 0.0330(6) Uani 1 1 d . . .
H29A H 0.7032 0.6211 0.5207 0.040 Uiso 1 1 calc R . .
C30 C 0.7839(4) 0.5645(2) 0.58582(15) 0.0418(8) Uani 1 1 d . . .
H30A H 0.7145 0.5702 0.6109 0.050 Uiso 1 1 calc R . .
C31 C 0.8920(4) 0.5259(2) 0.60286(15) 0.0426(8) Uani 1 1 d . . .
H31A H 0.8965 0.5045 0.6395 0.051 Uiso 1 1 calc R . .
C32 C 0.9935(4) 0.51868(19) 0.56626(15) 0.0381(7) Uani 1 1 d . . .
H32A H 1.0679 0.4926 0.5779 0.046 Uiso 1 1 calc R . .
C33 C 0.9865(3) 0.54959(18) 0.51256(14) 0.0309(6) Uani 1 1 d . . .
H33A H 1.0572 0.5449 0.4881 0.037 Uiso 1 1 calc R . .
C34 C 0.7879(3) 0.63275(17) 0.27218(12) 0.0262(6) Uani 1 1 d . . .
C35 C 0.7075(3) 0.60679(19) 0.23000(13) 0.0321(7) Uani 1 1 d . . .
H35A H 0.7059 0.5540 0.2209 0.039 Uiso 1 1 calc R . .
C36 C 0.6299(3) 0.6570(2) 0.20124(15) 0.0382(7) Uani 1 1 d . . .
H36A H 0.5745 0.6385 0.1729 0.046 Uiso 1 1 calc R . .
C37 C 0.6329(4) 0.7349(2) 0.21386(16) 0.0418(8) Uani 1 1 d . . .
H37A H 0.5793 0.7695 0.1944 0.050 Uiso 1 1 calc R . .
C38 C 0.7147(3) 0.7609(2) 0.25486(15) 0.0394(8) Uani 1 1 d . . .
H38A H 0.7182 0.8140 0.2632 0.047 Uiso 1 1 calc R . .
C39 C 0.7912(3) 0.71085(18) 0.28388(14) 0.0318(7) Uani 1 1 d . . .
H39A H 0.8467 0.7296 0.3121 0.038 Uiso 1 1 calc R . .
C40 C 0.9464(3) 0.50496(19) 0.25663(12) 0.0283(6) Uani 1 1 d . . .
C41 C 0.9999(3) 0.5357(2) 0.20814(14) 0.0362(7) Uani 1 1 d . . .
H41A H 1.0041 0.5896 0.2036 0.043 Uiso 1 1 calc R . .
C42 C 1.0471(4) 0.4883(3) 0.16626(16) 0.0478(9) Uani 1 1 d . . .
H42A H 1.0854 0.5097 0.1338 0.057 Uiso 1 1 calc R . .
C43 C 1.0385(4) 0.4098(3) 0.17177(17) 0.0513(10) Uani 1 1 d . . .
H43A H 1.0712 0.3775 0.1431 0.062 Uiso 1 1 calc R . .
C44 C 0.9826(4) 0.3783(2) 0.21863(17) 0.0453(9) Uani 1 1 d . . .
H44A H 0.9752 0.3245 0.2220 0.054 Uiso 1 1 calc R . .
C45 C 0.9370(3) 0.42548(19) 0.26110(15) 0.0329(7) Uani 1 1 d . . .
H45A H 0.8991 0.4035 0.2935 0.039 Uiso 1 1 calc R . .
N46 N 1.0053(2) 0.45441(15) 0.38931(12) 0.0326(5) Uani 1 1 d D . .
C47 C 1.0934(8) 0.4192(8) 0.3818(5) 0.046(2) Uani 0.73(3) 1 d PDU A 1
C48 C 1.2074(11) 0.3746(11) 0.3679(6) 0.093(4) Uani 0.73(3) 1 d PDU A 1
H48A H 1.2530 0.3995 0.3371 0.140 Uiso 0.73(3) 1 calc PR A 1
H48B H 1.1828 0.3230 0.3565 0.140 Uiso 0.73(3) 1 calc PR A 1
H48C H 1.2625 0.3717 0.4010 0.140 Uiso 0.73(3) 1 calc PR A 1
C47' C 1.1049(14) 0.4389(13) 0.3780(11) 0.028(5) Uiso 0.27(3) 1 d PDU A 2
C48' C 1.2302(15) 0.4097(16) 0.3612(10) 0.061(6) Uiso 0.27(3) 1 d PDU A 2
H48D H 1.2962 0.4364 0.3824 0.092 Uiso 0.27(3) 1 calc PR A 2
H48E H 1.2428 0.4184 0.3209 0.092 Uiso 0.27(3) 1 calc PR A 2
H48F H 1.2349 0.3548 0.3691 0.092 Uiso 0.27(3) 1 calc PR A 2
N49 N 0.7854(3) 0.43203(15) 0.45998(11) 0.0330(6) Uani 1 1 d D . .
C50 C 0.7617(16) 0.3969(5) 0.4984(3) 0.042(2) Uani 0.74(3) 1 d PDU A 1
C51 C 0.7348(19) 0.3494(5) 0.5479(3) 0.071(4) Uani 0.74(3) 1 d PDU A 1
H51A H 0.6967 0.3011 0.5359 0.106 Uiso 0.74(3) 1 calc PR A 1
H51B H 0.6760 0.3765 0.5728 0.106 Uiso 0.74(3) 1 calc PR A 1
H51C H 0.8139 0.3390 0.5681 0.106 Uiso 0.74(3) 1 calc PR A 1
C50' C 0.799(2) 0.3919(13) 0.4963(8) 0.033(5) Uiso 0.26(3) 1 d PDU A 2
C51' C 0.799(3) 0.3404(13) 0.5458(8) 0.059(6) Uiso 0.26(3) 1 d PDU A 2
H51D H 0.7722 0.3690 0.5791 0.089 Uiso 0.26(3) 1 calc PR A 2
H51E H 0.8844 0.3202 0.5517 0.089 Uiso 0.26(3) 1 calc PR A 2
H51F H 0.7401 0.2981 0.5391 0.089 Uiso 0.26(3) 1 calc PR A 2
Sb Sb 0.25938(3) 0.727888(13) 0.132420(11) 0.04730(8) Uani 1 1 d D . .
F1 F 0.1002(4) 0.6939(4) 0.1476(3) 0.139(3) Uani 0.873(12) 1 d PDU B 1
F2 F 0.2262(7) 0.7304(2) 0.05488(17) 0.0781(17) Uani 0.873(12) 1 d PDU B 1
F3 F 0.3201(8) 0.62713(19) 0.1257(2) 0.102(2) Uani 0.873(12) 1 d PDU B 1
F4 F 0.3020(6) 0.7267(3) 0.20885(14) 0.0771(14) Uani 0.873(12) 1 d PDU B 1
F5 F 0.2085(7) 0.8291(2) 0.1392(2) 0.0732(13) Uani 0.873(12) 1 d PDU B 1
F6 F 0.4249(3) 0.7622(3) 0.11564(18) 0.0778(14) Uani 0.873(12) 1 d PDU B 1
F1' F 0.0956(17) 0.7264(16) 0.1687(12) 0.130(11) Uiso 0.127(12) 1 d PDU B 2
F2' F 0.173(2) 0.7299(15) 0.0642(7) 0.074(8) Uiso 0.127(12) 1 d PDU B 2
F3' F 0.251(3) 0.6220(7) 0.1332(12) 0.092(9) Uiso 0.127(12) 1 d PDU B 2
F4' F 0.331(3) 0.7264(16) 0.2043(7) 0.066(8) Uiso 0.127(12) 1 d PDU B 2
F5' F 0.248(2) 0.8339(7) 0.1360(10) 0.035(5) Uiso 0.127(12) 1 d PDU B 2
F6' F 0.4107(16) 0.7298(15) 0.0995(12) 0.103(9) Uiso 0.127(12) 1 d PDU B 2

loop_
_atom_site_aniso_label
_atom_site_aniso_U_11
_atom_site_aniso_U_22
_atom_site_aniso_U_33
_atom_site_aniso_U_23
_atom_site_aniso_U_13
_atom_site_aniso_U_12
Rh 0.02411(10) 0.02170(10) 0.02458(10) 0.00088(9) 0.00083(7) 0.00134(8)
P1 0.0223(3) 0.0229(3) 0.0277(3) -0.0004(3) 0.0016(3) 0.0003(3)
C2 0.0239(13) 0.0259(13) 0.0346(15) 0.0019(12) 0.0010(12) -0.0015(11)
C3 0.0272(15) 0.0298(15) 0.060(2) 0.0021(15) -0.0031(15) 0.0027(12)
C4 0.0295(15) 0.0277(15) 0.066(2) -0.0031(16) -0.0051(16) 0.0044(12)
C5 0.0384(17) 0.0216(14) 0.053(2) -0.0072(13) 0.0051(16) 0.0001(12)
C6 0.0308(15) 0.0334(16) 0.0398(16) -0.0082(13) 0.0031(14) -0.0047(13)
C7 0.0272(14) 0.0262(13) 0.0263(13) -0.0005(10) 0.0040(12) -0.0009(12)
B8 0.0281(16) 0.0253(15) 0.0249(15) -0.0076(12) -0.0013(12) -0.0028(12)
C9 0.0253(14) 0.0230(13) 0.0305(15) 0.0000(11) -0.0020(11) 0.0006(10)
C10 0.0299(15) 0.0349(16) 0.0292(15) -0.0053(12) -0.0029(12) -0.0005(12)
C11 0.0276(14) 0.0337(15) 0.0427(17) -0.0065(14) -0.0018(14) -0.0051(12)
C12 0.0231(14) 0.0334(15) 0.0401(16) 0.0040(13) 0.0028(12) -0.0037(11)
C13 0.0262(14) 0.0316(15) 0.0299(14) 0.0026(12) 0.0012(12) 0.0017(12)
C14 0.0242(13) 0.0231(13) 0.0284(14) 0.0003(11) 0.0014(11) 0.0014(10)
P15 0.0246(3) 0.0220(3) 0.0230(3) -0.0004(3) 0.0016(3) -0.0003(3)
C16 0.0294(14) 0.0300(16) 0.0270(14) -0.0002(11) 0.0015(11) -0.0019(11)
C17 0.0380(17) 0.0299(16) 0.0434(18) -0.0043(14) -0.0011(14) -0.0009(13)
C18 0.048(2) 0.0359(17) 0.0386(18) -0.0076(14) 0.0004(15) -0.0078(15)
C19 0.052(2) 0.055(2) 0.0343(17) -0.0030(16) -0.0101(16) -0.0112(18)
C20 0.064(3) 0.070(3) 0.061(3) -0.018(2) -0.034(2) 0.021(2)
C21 0.054(2) 0.066(3) 0.057(2) -0.021(2) -0.025(2) 0.026(2)
C22 0.0268(13) 0.0318(15) 0.0272(13) -0.0024(12) 0.0014(11) -0.0015(12)
C23 0.0429(19) 0.0374(18) 0.0397(18) 0.0020(15) 0.0064(15) -0.0112(15)
C24 0.057(2) 0.051(2) 0.049(2) 0.0084(18) 0.0085(18) -0.0166(19)
C25 0.050(2) 0.076(3) 0.046(2) 0.016(2) 0.0156(18) -0.011(2)
C26 0.045(2) 0.072(3) 0.043(2) 0.0056(19) 0.0186(17) 0.0072(19)
C27 0.0371(18) 0.0433(19) 0.0408(18) 0.0026(15) 0.0069(15) 0.0029(15)
C28 0.0312(15) 0.0262(13) 0.0266(14) -0.0042(11) -0.0027(12) -0.0039(12)
C29 0.0339(16) 0.0357(16) 0.0293(15) -0.0041(13) 0.0032(12) -0.0037(13)
C30 0.047(2) 0.0464(19) 0.0320(16) -0.0018(15) 0.0102(14) -0.0106(15)
C31 0.054(2) 0.0418(18) 0.0321(17) 0.0066(14) -0.0038(16) -0.0101(16)
C32 0.0472(19) 0.0327(17) 0.0344(17) 0.0042(13) -0.0073(14) -0.0037(14)
C33 0.0333(16) 0.0282(15) 0.0312(15) -0.0022(12) -0.0021(12) -0.0006(12)
C34 0.0274(14) 0.0258(14) 0.0255(13) -0.0003(11) 0.0035(11) -0.0016(11)
C35 0.0354(17) 0.0289(15) 0.0320(15) 0.0012(12) -0.0015(12) -0.0056(12)
C36 0.0375(17) 0.0421(18) 0.0350(17) 0.0078(14) -0.0080(14) -0.0023(14)
C37 0.0412(18) 0.0399(18) 0.0443(19) 0.0109(15) -0.0073(15) 0.0052(15)
C38 0.047(2) 0.0273(15) 0.0440(18) 0.0023(14) -0.0011(15) 0.0036(13)
C39 0.0363(17) 0.0278(15) 0.0313(15) -0.0010(12) 0.0001(12) -0.0026(12)
C40 0.0273(13) 0.0297(14) 0.0279(13) -0.0035(13) -0.0006(10) 0.0004(13)
C41 0.0392(17) 0.0393(17) 0.0301(16) -0.0029(14) 0.0064(13) -0.0033(14)
C42 0.050(2) 0.058(2) 0.0350(17) -0.0108(17) 0.0076(15) -0.0026(18)
C43 0.051(2) 0.060(2) 0.043(2) -0.0236(18) 0.0067(17) 0.0083(19)
C44 0.050(2) 0.0326(17) 0.054(2) -0.0158(16) -0.0073(18) 0.0097(15)
C45 0.0323(16) 0.0300(16) 0.0364(16) -0.0047(13) -0.0031(13) 0.0025(12)
N46 0.0322(13) 0.0313(13) 0.0342(13) -0.0012(11) -0.0018(11) 0.0037(11)
C47 0.039(3) 0.050(5) 0.047(4) -0.011(4) -0.010(2) 0.021(3)
C48 0.059(5) 0.114(10) 0.108(7) -0.034(7) -0.002(5) 0.053(6)
N49 0.0424(15) 0.0261(12) 0.0306(13) 0.0030(11) -0.0016(11) -0.0021(11)
C50 0.058(6) 0.035(3) 0.034(3) 0.003(2) 0.000(3) -0.006(4)
C51 0.122(11) 0.052(4) 0.039(3) 0.020(3) 0.003(4) -0.019(5)
Sb 0.06765(17) 0.02977(12) 0.04449(13) 0.00452(9) -0.00919(12) -0.00685(11)
F1 0.085(3) 0.143(5) 0.190(6) 0.091(5) -0.019(3) -0.053(3)
F2 0.129(5) 0.0501(17) 0.0554(19) -0.0006(14) -0.047(3) -0.007(2)
F3 0.179(6) 0.0405(17) 0.086(3) -0.0083(17) -0.051(3) 0.022(2)
F4 0.117(4) 0.078(2) 0.0373(16) 0.0104(15) 0.0047(19) 0.006(2)
F5 0.098(4) 0.0536(19) 0.068(2) 0.0006(15) 0.011(3) 0.018(2)
F6 0.071(2) 0.099(3) 0.064(2) 0.019(2) 0.0000(17) -0.006(2)

loop_
_atom_type_symbol
_atom_type_description
_atom_type_scat_dispersion_real
_atom_type_scat_dispersion_imag
_atom_type_scat_source
C C 0.0181 0.0091 'International Tables Vol C Tables 4.2.6.8 and 6.1.1.4'
H H 0.0000 0.0000 'International Tables Vol C Tables 4.2.6.8 and 6.1.1.4'
B B 0.0090 0.0039 'International Tables Vol C Tables 4.2.6.8 and 6.1.1.4'
N N 0.0311 0.0180 'International Tables Vol C Tables 4.2.6.8 and 6.1.1.4'
F F 0.0727 0.0534 'International Tables Vol C Tables 4.2.6.8 and 6.1.1.4'
P P 0.2955 0.4335 'International Tables Vol C Tables 4.2.6.8 and 6.1.1.4'
Rh Rh 0.0927 3.6045 'International Tables Vol C Tables 4.2.6.8 and 6.1.1.4'
Sb Sb -0.0562 5.8946 'International Tables Vol C Tables 4.2.6.8 and 6.1.1.4'

loop_
_geom_angle_atom_site_label_1
_geom_angle_atom_site_label_2
_geom_angle_atom_site_label_3
_geom_angle
N49 Rh N46 87.07(11)
N49 Rh P1 93.96(8)
N46 Rh P1 177.03(8)
N49 Rh P15 172.51(8)
N46 Rh P15 85.44(8)
P1 Rh P15 93.50(3)
N49 Rh B8 101.08(11)
N46 Rh B8 98.53(11)
P1 Rh B8 84.02(9)
P15 Rh B8 80.36(9)
C2 P1 C22 105.51(15)
C2 P1 C16 113.97(15)
C22 P1 C16 99.68(14)
C2 P1 Rh 107.57(10)
C22 P1 Rh 116.10(10)
C16 P1 Rh 113.79(10)
C7 C2 C3 121.2(3)
C7 C2 P1 112.9(2)
C3 C2 P1 125.7(2)
C4 C3 C2 119.8(3)
C3 C4 C5 119.9(3)
C6 C5 C4 120.1(3)
C5 C6 C7 122.6(3)
C2 C7 C6 116.4(3)
C2 C7 B8 123.8(2)
C6 C7 B8 119.8(3)
C28 B8 C9 117.3(3)
C28 B8 C7 115.6(3)
C9 B8 C7 111.8(3)
C28 B8 Rh 98.89(19)
C9 B8 Rh 103.18(18)
C7 B8 Rh 107.83(19)
C10 C9 C14 116.9(3)
C10 C9 B8 122.0(3)
C14 C9 B8 120.7(3)
C11 C10 C9 121.6(3)
C12 C11 C10 120.0(3)
C13 C12 C11 119.9(3)
C12 C13 C14 119.9(3)
C13 C14 C9 121.6(3)
C13 C14 P15 126.0(2)
C9 C14 P15 112.3(2)
C14 P15 C40 110.64(14)
C14 P15 C34 103.47(13)
C40 P15 C34 101.30(14)
C14 P15 Rh 102.00(10)
C40 P15 Rh 113.16(11)
C34 P15 Rh 125.64(10)
C21 C16 C17 117.6(3)
C21 C16 P1 125.2(3)
C17 C16 P1 117.1(2)
C18 C17 C16 121.7(3)
C19 C18 C17 119.6(4)
C20 C19 C18 119.8(4)
C19 C20 C21 119.9(4)
C16 C21 C20 121.4(4)
C23 C22 C27 118.8(3)
C23 C22 P1 118.1(2)
C27 C22 P1 123.1(3)
C22 C23 C24 120.3(4)
C25 C24 C23 120.3(4)
C26 C25 C24 119.9(4)
C25 C26 C27 120.6(4)
C26 C27 C22 120.0(4)
C29 C28 C33 116.8(3)
C29 C28 B8 121.5(3)
C33 C28 B8 121.5(3)
C30 C29 C28 122.1(3)
C31 C30 C29 119.6(3)
C32 C31 C30 119.8(3)
C31 C32 C33 120.0(3)
C32 C33 C28 121.6(3)
C35 C34 C39 118.6(3)
C35 C34 P15 120.7(2)
C39 C34 P15 120.7(2)
C36 C35 C34 120.7(3)
C35 C36 C37 120.0(3)
C38 C37 C36 119.3(3)
C39 C38 C37 120.7(3)
C38 C39 C34 120.6(3)
C41 C40 C45 118.5(3)
C41 C40 P15 121.4(3)
C45 C40 P15 120.1(2)
C42 C41 C40 120.5(4)
C43 C42 C41 120.2(4)
C44 C43 C42 120.2(3)
C43 C44 C45 119.9(4)
C44 C45 C40 120.7(3)
C47' N46 Rh 163.9(13)
C47 N46 Rh 165.3(6)
N46 C47 C48 176.1(11)
N46 C47' C48' 173(2)
C50' N49 Rh 161.8(14)
C50 N49 Rh 177.3(9)
N49 C50 C51 177.9(11)
N49 C50' C51' 172(2)
F6' Sb F1 157.4(9)
F6' Sb F3' 93.7(7)
F1 Sb F3' 68.2(8)
F6' Sb F5 106.2(8)
F1 Sb F5 91.6(3)
F3' Sb F5 159.7(8)
F6' Sb F5' 93.2(7)
F1 Sb F5' 105.0(7)
F3' Sb F5' 173.0(7)
F5 Sb F5' 13.5(7)
F6' Sb F2' 93.3(7)
F1 Sb F2' 74.0(8)
F3' Sb F2' 90.3(7)
F5 Sb F2' 85.1(9)
F5' Sb F2' 89.4(6)
F6' Sb F4' 92.2(7)
F1 Sb F4' 100.9(10)
F3' Sb F4' 89.8(7)
F5 Sb F4' 93.0(9)
F5' Sb F4' 89.9(7)
F2' Sb F4' 174.4(8)
F6' Sb F4 102.2(10)
F1 Sb F4 91.5(3)
F3' Sb F4 89.5(9)
F5 Sb F4 89.78(18)
F5' Sb F4 89.0(8)
F2' Sb F4 164.4(9)
F4' Sb F4 10.0(10)
F6' Sb F2 74.6(9)
F1 Sb F2 91.7(2)
F3' Sb F2 91.4(9)
F5 Sb F2 90.53(17)
F5' Sb F2 90.6(8)
F2' Sb F2 18.7(8)
F4' Sb F2 166.8(9)
F4 Sb F2 176.8(3)
F6' Sb F3 71.1(8)
F1 Sb F3 91.4(3)
F3' Sb F3 23.2(8)
F5 Sb F3 176.9(2)
F5' Sb F3 163.5(6)
F2' Sb F3 96.4(8)
F4' Sb F3 85.8(9)
F4 Sb F3 89.41(18)
F2 Sb F3 90.12(18)
F6' Sb F6 21.7(9)
F1 Sb F6 179.1(3)
F3' Sb F6 111.2(8)
F5 Sb F6 89.0(2)
F5' Sb F6 75.5(7)
F2' Sb F6 105.4(8)
F4' Sb F6 79.8(9)
F4 Sb F6 89.2(2)
F2 Sb F6 87.6(2)
F3 Sb F6 88.0(2)
F6' Sb F1' 179.5(9)
F1 Sb F1' 23.1(8)
F3' Sb F1' 86.6(6)
F5 Sb F1' 73.5(8)
F5' Sb F1' 86.4(6)
F2' Sb F1' 87.1(6)
F4' Sb F1' 87.4(6)
F4 Sb F1' 77.4(10)
F2 Sb F1' 105.8(9)
F3 Sb F1' 109.2(8)
F6 Sb F1' 157.8(9)

loop_
_geom_bond_atom_site_label_1
_geom_bond_atom_site_label_2
_geom_bond_distance
Rh N49 2.099(3)
Rh N46 2.104(3)
Rh P1 2.2298(7)
Rh P15 2.2631(7)
Rh B8 2.288(3)
P1 C2 1.810(3)
P1 C22 1.825(3)
P1 C16 1.832(3)
C2 C7 1.403(4)
C2 C3 1.405(4)
C3 C4 1.378(5)
C4 C5 1.389(5)
C5 C6 1.362(5)
C6 C7 1.411(4)
C7 B8 1.612(4)
B8 C28 1.596(4)
B8 C9 1.609(4)
C9 C10 1.400(4)
C9 C14 1.406(4)
C10 C11 1.397(5)
C11 C12 1.388(5)
C12 C13 1.381(4)
C13 C14 1.397(4)
C14 P15 1.821(3)
P15 C40 1.821(3)
P15 C34 1.825(3)
C16 C21 1.376(5)
C16 C17 1.385(5)
C17 C18 1.380(5)
C18 C19 1.379(6)
C19 C20 1.369(6)
C20 C21 1.392(6)
C22 C23 1.390(5)
C22 C27 1.397(5)
C23 C24 1.392(5)
C24 C25 1.375(7)
C25 C26 1.374(7)
C26 C27 1.388(5)
C28 C29 1.401(5)
C28 C33 1.403(5)
C29 C30 1.389(5)
C30 C31 1.388(6)
C31 C32 1.387(6)
C32 C33 1.390(5)
C34 C35 1.392(4)
C34 C39 1.396(4)
C35 C36 1.383(5)
C36 C37 1.398(5)
C37 C38 1.381(5)
C38 C39 1.378(5)
C40 C41 1.393(4)
C40 C45 1.400(5)
C41 C42 1.391(5)
C42 C43 1.384(6)
C43 C44 1.377(6)
C44 C45 1.391(5)
N46 C47' 1.119(12)
N46 C47 1.131(6)
C47 C48 1.473(7)
C47' C48' 1.474(13)
N49 C50' 1.124(12)
N49 C50 1.129(6)
C50 C51 1.471(6)
C50' C51' 1.482(13)
Sb F6' 1.781(12)
Sb F1 1.820(4)
Sb F3' 1.858(12)
Sb F5 1.860(3)
Sb F5' 1.862(11)
Sb F2' 1.864(12)
Sb F4' 1.871(12)
Sb F4 1.874(3)
Sb F2 1.879(3)
Sb F3 1.884(3)
Sb F6 1.891(4)
Sb F1' 1.934(12)
